data_2218590
loop_
_publ_author_name
'Wu, Dian-Qing'
'Zhang, Hui-Bin'
'Xi, Bao-Min'

_publ_section_title
;
 4-[2-(3,4-Dimethoxyphenethylamino)propoxy]-2-methoxybenzamide
;
_journal_coeditor_code ZL2117
_journal_issue 6
_journal_name_full 'Acta Crystallographica Section E'
_journal_page_first o1155
_journal_paper_doi 10.1107/S1600536808015134
_journal_volume 64
_journal_year 2008
_chemical_formula_iupac 'C21 H28 N2 O5'
_chemical_formula_moiety 'C21 H28 N2 O5'
_chemical_formula_sum 'C21 H28 N2 O5'
_chemical_formula_weight 388.45
_chemical_name_systematic
;
4-[2-(3,4-Dimethoxyphenethylamino)propoxy]-2-methoxybenzamide
;
_space_group_IT_number 14
_symmetry_cell_setting monoclinic
_symmetry_space_group_name_Hall '-P 2ybc'
_symmetry_space_group_name_H-M 'P 1 21/c 1'
_atom_sites_solution_hydrogens geom
_atom_sites_solution_primary direct
_atom_sites_solution_secondary difmap
_audit_creation_method SHELXL-97
_cell_angle_alpha 90.00
_cell_angle_beta 95.370(3)
_cell_angle_gamma 90.00
_cell_formula_units_Z 4
_cell_length_a 7.7564(3)
_cell_length_b 9.3509(4)
_cell_length_c 29.9987(12)
_cell_measurement_reflns_used 2279
_cell_measurement_temperature 296(2)
_cell_measurement_theta_max 28.00
_cell_measurement_theta_min 2.28
_cell_volume 2166.24(15)
_computing_cell_refinement 'APEX2 (Bruker, 2004)'
_computing_data_collection 'APEX2 (Bruker, 2004)'
_computing_data_reduction 'APEX2 (Bruker, 2004)'
_computing_molecular_graphics 'XP in SHELXTL (Sheldrick, 2008)'
_computing_publication_material 'SHELXL97 (Sheldrick, 2008)'
_computing_structure_refinement 'SHELXL97 (Sheldrick, 2008)'
_computing_structure_solution 'SHELXS97 (Sheldrick, 2008)'
_diffrn_ambient_temperature 296(2)
_diffrn_measured_fraction_theta_full 1.000
_diffrn_measured_fraction_theta_max 1.000
_diffrn_measurement_device_type 'Bruker APEXII area-detector'
_diffrn_measurement_method '\f and \w'
_diffrn_radiation_monochromator graphite
_diffrn_radiation_source 'fine-focus sealed tube'
_diffrn_radiation_type MoK\a
_diffrn_radiation_wavelength 0.71073
_diffrn_reflns_av_R_equivalents 0.0688
_diffrn_reflns_av_sigmaI/netI 0.0566
_diffrn_reflns_limit_h_max 9
_diffrn_reflns_limit_h_min -8
_diffrn_reflns_limit_k_max 11
_diffrn_reflns_limit_k_min -11
_diffrn_reflns_limit_l_max 35
_diffrn_reflns_limit_l_min -35
_diffrn_reflns_number 26019
_diffrn_reflns_theta_full 25.20
_diffrn_reflns_theta_max 25.20
_diffrn_reflns_theta_min 2.28
_diffrn_standards_number 0
_exptl_absorpt_coefficient_mu 0.085
_exptl_absorpt_correction_type none
_exptl_crystal_colour colorless
_exptl_crystal_density_diffrn 1.191
_exptl_crystal_density_method 'not measured'
_exptl_crystal_description block
_exptl_crystal_F_000 832
_exptl_crystal_size_max 0.21
_exptl_crystal_size_mid 0.18
_exptl_crystal_size_min 0.17
_refine_diff_density_max 0.239
_refine_diff_density_min -0.218
_refine_ls_extinction_method none
_refine_ls_goodness_of_fit_ref 1.033
_refine_ls_hydrogen_treatment mixed
_refine_ls_matrix_type full
_refine_ls_number_parameters 260
_refine_ls_number_reflns 3909
_refine_ls_number_restraints 1
_refine_ls_restrained_S_all 1.033
_refine_ls_R_factor_all 0.1362
_refine_ls_R_factor_gt 0.0617
_refine_ls_shift/su_max 0.000
_refine_ls_shift/su_mean 0.000
_refine_ls_structure_factor_coef Fsqd
_refine_ls_weighting_details 'calc w=1/[\s^2^(Fo^2^)+(0.0802P)^2^+0.288P] where P=(Fo^2^+2Fc^2^)/3'
_refine_ls_weighting_scheme calc
_refine_ls_wR_factor_gt 0.1501
_refine_ls_wR_factor_ref 0.1829
_reflns_number_gt 1966
_reflns_number_total 3909
_reflns_threshold_expression I>2\s(I)
_cod_data_source_file zl2117.cif
_cod_data_source_block I
_cod_original_sg_symbol_H-M 'P 21/c'
_cod_database_code 2218590
_cod_database_fobs_code 2218590

loop_
_symmetry_equiv_pos_as_xyz
'x, y, z'
'-x, y+1/2, -z+1/2'
'-x, -y, -z'
'x, -y-1/2, z-1/2'

loop_
_atom_site_type_symbol
_atom_site_label
_atom_site_fract_x
_atom_site_fract_y
_atom_site_fract_z
_atom_site_U_iso_or_equiv
_atom_site_adp_type
_atom_site_calc_flag
_atom_site_refinement_flags
_atom_site_occupancy
C C1 1.0849(4) 0.9275(3) 0.68939(10) 0.0707(8) Uani d . 1
C C2 1.0775(4) 0.8967(3) 0.73403(10) 0.0730(9) Uani d . 1
H H2 1.0012 0.8264 0.7419 0.088 Uiso calc R 1
C C3 1.1788(4) 0.9662(3) 0.76742(11) 0.0768(9) Uani d . 1
C C4 1.2923(4) 1.0728(3) 0.75616(13) 0.0802(9) Uani d . 1
C C5 1.3002(4) 1.1052(4) 0.71190(14) 0.0894(10) Uani d . 1
H H5 1.3752 1.1762 0.7038 0.107 Uiso calc R 1
C C6 1.1968(5) 1.0324(4) 0.67897(12) 0.0854(10) Uani d . 1
H H6 1.2040 1.0558 0.6491 0.102 Uiso calc R 1
C C7 0.2048(4) 0.3654(3) 0.58051(10) 0.0731(9) Uani d . 1
H H7 0.1768 0.2941 0.6002 0.088 Uiso calc R 1
C C8 0.2697(4) 0.4909(4) 0.59783(10) 0.0786(9) Uani d . 1
H H8 0.2876 0.5034 0.6287 0.094 Uiso calc R 1
C C9 0.3086(4) 0.5986(3) 0.56951(10) 0.0652(8) Uani d . 1
C C10 0.2844(3) 0.5786(3) 0.52359(9) 0.0637(8) Uani d . 1
H H10 0.3093 0.6521 0.5043 0.076 Uiso calc R 1
C C11 0.2230(3) 0.4489(3) 0.50650(9) 0.0571(7) Uani d . 1
C C12 0.1785(3) 0.3388(3) 0.53488(9) 0.0604(7) Uani d . 1
C C13 1.0809(9) 0.8210(6) 0.82400(14) 0.194(3) Uani d . 1
H H13A 0.9600 0.8442 0.8191 0.292 Uiso calc R 1
H H13B 1.1095 0.7984 0.8550 0.292 Uiso calc R 1
H H13C 1.1054 0.7400 0.8059 0.292 Uiso calc R 1
C C14 0.4230(4) 0.8365(3) 0.56233(10) 0.0785(9) Uani d . 1
H H14A 0.3207 0.8859 0.5491 0.094 Uiso calc R 1
H H14B 0.4874 0.8014 0.5384 0.094 Uiso calc R 1
C C15 0.5335(4) 0.9363(3) 0.59209(10) 0.0752(9) Uani d . 1
H H15 0.4726 0.9616 0.6182 0.090 Uiso calc R 1
C C16 0.8086(4) 0.9358(3) 0.63960(10) 0.0766(9) Uani d . 1
H H16A 0.7475 0.9578 0.6655 0.092 Uiso calc R 1
H H16B 0.8422 1.0254 0.6266 0.092 Uiso calc R 1
C C17 0.9687(4) 0.8500(4) 0.65416(10) 0.0833(10) Uani d . 1
H H17A 1.0321 0.8313 0.6284 0.100 Uiso calc R 1
H H17B 0.9348 0.7588 0.6660 0.100 Uiso calc R 1
C C18 1.5228(7) 1.2293(6) 0.78212(16) 0.171(2) Uani d . 1
H H18A 1.5999 1.1812 0.7638 0.257 Uiso calc R 1
H H18B 1.5858 1.2594 0.8096 0.257 Uiso calc R 1
H H18C 1.4738 1.3113 0.7664 0.257 Uiso calc R 1
C C19 0.5701(5) 1.0702(3) 0.56651(13) 0.1053(12) Uani d . 1
H H19A 0.6320 1.1371 0.5863 0.158 Uiso calc R 1
H H19B 0.4628 1.1121 0.5544 0.158 Uiso calc R 1
H H19C 0.6388 1.0465 0.5425 0.158 Uiso calc R 1
C C20 0.2483(4) 0.5301(3) 0.43139(9) 0.0771(9) Uani d . 1
H H20A 0.1776 0.6133 0.4343 0.116 Uiso calc R 1
H H20B 0.2303 0.4945 0.4013 0.116 Uiso calc R 1
H H20C 0.3679 0.5551 0.4381 0.116 Uiso calc R 1
C C21 0.1018(4) 0.1977(3) 0.52065(11) 0.0676(8) Uani d . 1
N N1 0.6938(3) 0.8582(2) 0.60697(8) 0.0666(7) Uani d D 1
H H1 0.662(4) 0.780(2) 0.6217(8) 0.080 Uiso d D 1
N N2 0.0991(3) 0.1560(3) 0.47879(8) 0.0817(8) Uani d . 1
H H2A 0.0548 0.0747 0.4708 0.098 Uiso calc R 1
H H2B 0.1417 0.2102 0.4594 0.098 Uiso calc R 1
O O1 0.3744(3) 0.7205(2) 0.58938(6) 0.0838(7) Uani d . 1
O O2 1.1798(4) 0.9383(3) 0.81226(8) 0.1191(10) Uani d . 1
O O3 1.3892(3) 1.1353(3) 0.79165(9) 0.1160(9) Uani d . 1
O O4 0.2023(3) 0.4228(2) 0.46171(6) 0.0753(6) Uani d . 1
O O5 0.0413(4) 0.1217(2) 0.54918(8) 0.1049(9) Uani d . 1

loop_
_atom_site_aniso_label
_atom_site_aniso_U_11
_atom_site_aniso_U_22
_atom_site_aniso_U_33
_atom_site_aniso_U_12
_atom_site_aniso_U_13
_atom_site_aniso_U_23
C1 0.063(2) 0.075(2) 0.073(2) 0.0073(17) 0.0014(16) 0.0039(17)
C2 0.065(2) 0.071(2) 0.082(2) -0.0139(16) 0.0032(16) -0.0044(17)
C3 0.079(2) 0.076(2) 0.076(2) -0.0129(19) 0.0067(18) -0.0039(17)
C4 0.072(2) 0.070(2) 0.099(3) -0.0126(18) 0.0079(19) -0.011(2)
C5 0.073(2) 0.077(2) 0.120(3) -0.0097(19) 0.019(2) 0.015(2)
C6 0.081(2) 0.090(3) 0.086(2) 0.011(2) 0.012(2) 0.018(2)
C7 0.082(2) 0.070(2) 0.069(2) -0.0096(18) 0.0146(16) 0.0086(16)
C8 0.091(2) 0.083(2) 0.0625(18) -0.0174(19) 0.0095(17) 0.0007(18)
C9 0.0610(19) 0.0651(19) 0.069(2) -0.0088(15) 0.0022(15) -0.0018(16)
C10 0.0598(19) 0.0609(18) 0.069(2) -0.0022(15) -0.0005(14) 0.0091(15)
C11 0.0533(17) 0.0567(17) 0.0608(18) 0.0012(14) 0.0018(13) 0.0001(14)
C12 0.0518(17) 0.0616(18) 0.0688(19) -0.0031(14) 0.0103(14) 0.0015(15)
C13 0.327(8) 0.172(5) 0.088(3) -0.131(6) 0.039(4) -0.003(3)
C14 0.081(2) 0.066(2) 0.085(2) -0.0101(17) -0.0076(17) 0.0068(17)
C15 0.069(2) 0.0654(19) 0.088(2) -0.0055(17) -0.0093(17) 0.0026(17)
C16 0.074(2) 0.075(2) 0.079(2) -0.0001(17) -0.0057(17) -0.0088(16)
C17 0.083(2) 0.087(2) 0.077(2) 0.0133(19) -0.0053(18) -0.0072(17)
C18 0.145(4) 0.178(5) 0.192(5) -0.105(4) 0.023(4) -0.035(4)
C19 0.101(3) 0.071(2) 0.137(3) -0.008(2) -0.022(2) 0.009(2)
C20 0.089(2) 0.073(2) 0.0697(19) 0.0018(18) 0.0097(17) 0.0126(16)
C21 0.067(2) 0.0626(19) 0.074(2) -0.0052(16) 0.0160(16) 0.0004(17)
N1 0.0687(17) 0.0610(15) 0.0689(15) -0.0033(13) 0.0005(13) -0.0027(12)
N2 0.101(2) 0.0681(16) 0.0786(18) -0.0248(15) 0.0219(15) -0.0060(14)
O1 0.0948(17) 0.0803(15) 0.0759(14) -0.0244(13) 0.0059(12) -0.0059(12)
O2 0.157(2) 0.126(2) 0.0737(16) -0.0677(19) 0.0075(15) -0.0092(14)
O3 0.1067(19) 0.113(2) 0.128(2) -0.0478(17) 0.0056(16) -0.0250(16)
O4 0.0972(16) 0.0654(13) 0.0627(13) -0.0120(11) 0.0038(11) 0.0065(10)
O5 0.147(2) 0.0836(16) 0.0905(16) -0.0453(16) 0.0465(15) -0.0088(13)

loop_
_atom_type_symbol
_atom_type_description
_atom_type_scat_dispersion_real
_atom_type_scat_dispersion_imag
_atom_type_scat_source
C C 0.0033 0.0016 'International Tables Vol C Tables 4.2.6.8 and 6.1.1.4'
H H 0.0000 0.0000 'International Tables Vol C Tables 4.2.6.8 and 6.1.1.4'
N N 0.0061 0.0033 'International Tables Vol C Tables 4.2.6.8 and 6.1.1.4'
O O 0.0106 0.0060 'International Tables Vol C Tables 4.2.6.8 and 6.1.1.4'

loop_
_geom_angle_atom_site_label_1
_geom_angle_atom_site_label_2
_geom_angle_atom_site_label_3
_geom_angle
C6 C1 C2 117.3(3)
C6 C1 C17 122.4(3)
C2 C1 C17 120.3(3)
C1 C2 C3 122.4(3)
C1 C2 H2 118.8
C3 C2 H2 118.8
O2 C3 C2 125.1(3)
O2 C3 C4 115.4(3)
C2 C3 C4 119.5(3)
C5 C4 O3 125.9(3)
C5 C4 C3 118.7(3)
O3 C4 C3 115.4(3)
C4 C5 C6 120.4(3)
C4 C5 H5 119.8
C6 C5 H5 119.8
C1 C6 C5 121.7(3)
C1 C6 H6 119.1
C5 C6 H6 119.1
C8 C7 C12 123.2(3)
C8 C7 H7 118.4
C12 C7 H7 118.4
C7 C8 C9 119.5(3)
C7 C8 H8 120.3
C9 C8 H8 120.3
O1 C9 C8 116.0(3)
O1 C9 C10 123.9(3)
C8 C9 C10 120.0(3)
C11 C10 C9 119.8(3)
C11 C10 H10 120.1
C9 C10 H10 120.1
O4 C11 C10 121.9(2)
O4 C11 C12 117.1(2)
C10 C11 C12 121.0(3)
C7 C12 C11 116.5(3)
C7 C12 C21 117.3(3)
C11 C12 C21 126.2(3)
O2 C13 H13A 109.5
O2 C13 H13B 109.5
H13A C13 H13B 109.5
O2 C13 H13C 109.5
H13A C13 H13C 109.5
H13B C13 H13C 109.5
O1 C14 C15 107.5(2)
O1 C14 H14A 110.2
C15 C14 H14A 110.2
O1 C14 H14B 110.2
C15 C14 H14B 110.2
H14A C14 H14B 108.5
N1 C15 C14 106.8(2)
N1 C15 C19 111.8(3)
C14 C15 C19 109.7(3)
N1 C15 H15 109.5
C14 C15 H15 109.5
C19 C15 H15 109.5
N1 C16 C17 111.4(2)
N1 C16 H16A 109.3
C17 C16 H16A 109.3
N1 C16 H16B 109.3
C17 C16 H16B 109.3
H16A C16 H16B 108.0
C16 C17 C1 111.6(3)
C16 C17 H17A 109.3
C1 C17 H17A 109.3
C16 C17 H17B 109.3
C1 C17 H17B 109.3
H17A C17 H17B 108.0
O3 C18 H18A 109.5
O3 C18 H18B 109.5
H18A C18 H18B 109.5
O3 C18 H18C 109.5
H18A C18 H18C 109.5
H18B C18 H18C 109.5
C15 C19 H19A 109.5
C15 C19 H19B 109.5
H19A C19 H19B 109.5
C15 C19 H19C 109.5
H19A C19 H19C 109.5
H19B C19 H19C 109.5
O4 C20 H20A 109.5
O4 C20 H20B 109.5
H20A C20 H20B 109.5
O4 C20 H20C 109.5
H20A C20 H20C 109.5
H20B C20 H20C 109.5
O5 C21 N2 121.2(3)
O5 C21 C12 118.4(3)
N2 C21 C12 120.4(3)
C16 N1 C15 113.7(2)
C16 N1 H1 104.8(18)
C15 N1 H1 106.9(19)
C21 N2 H2A 120.0
C21 N2 H2B 120.0
H2A N2 H2B 120.0
C9 O1 C14 119.7(2)
C3 O2 C13 116.3(3)
C4 O3 C18 117.9(3)
C11 O4 C20 119.4(2)

loop_
_geom_bond_atom_site_label_1
_geom_bond_atom_site_label_2
_geom_bond_distance
C1 C6 1.365(4)
C1 C2 1.376(4)
C1 C17 1.509(4)
C2 C3 1.377(4)
C2 H2 0.9300
C3 O2 1.369(4)
C3 C4 1.393(4)
C4 C5 1.369(4)
C4 O3 1.375(4)
C5 C6 1.391(5)
C5 H5 0.9300
C6 H6 0.9300
C7 C8 1.361(4)
C7 C12 1.387(4)
C7 H7 0.9300
C8 C9 1.369(4)
C8 H8 0.9300
C9 O1 1.363(3)
C9 C10 1.385(4)
C10 C11 1.383(4)
C10 H10 0.9300
C11 O4 1.360(3)
C11 C12 1.400(4)
C12 C21 1.493(4)
C13 O2 1.403(5)
C13 H13A 0.9600
C13 H13B 0.9600
C13 H13C 0.9600
C14 O1 1.426(3)
C14 C15 1.503(4)
C14 H14A 0.9700
C14 H14B 0.9700
C15 N1 1.475(4)
C15 C19 1.509(4)
C15 H15 0.9800
C16 N1 1.454(3)
C16 C17 1.508(4)
C16 H16A 0.9700
C16 H16B 0.9700
C17 H17A 0.9700
C17 H17B 0.9700
C18 O3 1.408(4)
C18 H18A 0.9600
C18 H18B 0.9600
C18 H18C 0.9600
C19 H19A 0.9600
C19 H19B 0.9600
C19 H19C 0.9600
C20 O4 1.422(3)
C20 H20A 0.9600
C20 H20B 0.9600
C20 H20C 0.9600
C21 O5 1.238(3)
C21 N2 1.313(3)
N1 H1 0.903(17)
N2 H2A 0.8600
N2 H2B 0.8600

loop_
_geom_hbond_atom_site_label_D
_geom_hbond_atom_site_label_H
_geom_hbond_atom_site_label_A
_geom_hbond_site_symmetry_A
_geom_hbond_distance_DH
_geom_hbond_distance_HA
_geom_hbond_distance_DA
_geom_hbond_angle_DHA
N2 H2A O5 3_556 0.86 2.05 2.909(3) 177.7
N2 H2B O4 . 0.86 2.04 2.684(3) 130.6
N2 H2B N1 3_666 0.86 2.54 3.161(3) 129.3
N1 H1 O1 . 0.903(17) 2.41(3) 2.798(3) 106(2)
